data_4518169
loop_
_publ_author_name
'Yahia, Hamdi Ben'
'Sabri, Souhir'
'Essehli, Rachid'
'Kasak, Peter'
'Drogosz-Stachowicz, Joanna'
'Janecka, Anna'
'El Bali, Brahim'

_publ_section_title
;
 Crystal Growth, Single Crystal Structure, and Biological Activity of
 Thiazolo-Pyridine Dicarboxylic Acid Derivatives
;
_journal_issue 43
_journal_name_full 'ACS Omega'
_journal_page_first 27756
_journal_page_last 27765
_journal_paper_doi 10.1021/acsomega.0c01769
_journal_volume 5
_journal_year 2020
_chemical_formula_moiety 'C9 H7 N O5 S, C5 H9 N O '
_chemical_formula_sum 'C14 H16 N2 O6 S'
_chemical_formula_weight 340.4
_space_group_IT_number 14
_space_group_name_Hall '-P 2ybc'
_space_group_name_H-M_alt 'P 1 21/c 1'
_symmetry_cell_setting monoclinic
_symmetry_Int_Tables_number 14
_symmetry_space_group_name_Hall '-P 2ybc'
_symmetry_space_group_name_H-M 'P 1 21/c 1'
_cell_angle_alpha 90
_cell_angle_beta 106.460(2)
_cell_angle_gamma 90
_cell_formula_units_Z 4
_cell_length_a 14.7840(9)
_cell_length_b 6.8291(4)
_cell_length_c 16.0750(8)
_cell_measurement_reflns_used 21605
_cell_measurement_temperature 293
_cell_measurement_theta_max 26.81
_cell_measurement_theta_min 2.63
_cell_volume 1556.44(15)
_computing_cell_refinement 'SAINT V8.38A (Bruker AXS Inc., 2016)'
_computing_data_collection 'Apex 3'
_computing_data_reduction 'SAINT V8.38A (Bruker AXS Inc., 2017)'
_computing_molecular_graphics Diamond
_computing_structure_refinement Jana2006
_computing_structure_solution 'Direct method'
_diffrn_ambient_temperature 293
_diffrn_measured_fraction_theta_full 0.99
_diffrn_measured_fraction_theta_max 0.99
_diffrn_measurement_device 'four-circle diffractometer'
_diffrn_measurement_device_type 'D8 venture'
_diffrn_measurement_method multi-scan
_diffrn_radiation_monochromator graphite
_diffrn_radiation_probe x-ray
_diffrn_radiation_source 'X-ray tube'
_diffrn_radiation_type 'Mo K\a'
_diffrn_radiation_wavelength 0.71073
_diffrn_reflns_av_R_equivalents 0.0571
_diffrn_reflns_av_unetI/netI 0.0321
_diffrn_reflns_limit_h_max 17
_diffrn_reflns_limit_h_min -18
_diffrn_reflns_limit_k_max 7
_diffrn_reflns_limit_k_min -8
_diffrn_reflns_limit_l_max 20
_diffrn_reflns_limit_l_min -20
_diffrn_reflns_number 21605
_diffrn_reflns_theta_full 26.81
_diffrn_reflns_theta_max 26.81
_diffrn_reflns_theta_min 2.63
_exptl_absorpt_coefficient_mu 0.241
_exptl_absorpt_correction_T_max 0.9849
_exptl_absorpt_correction_T_min 0.9674
_exptl_absorpt_correction_type gaussian
_exptl_absorpt_process_details Jana2006
_exptl_crystal_colour yellow
_exptl_crystal_density_diffrn 1.4525
_exptl_crystal_description needle
_exptl_crystal_F_000 712
_exptl_crystal_size_max 0.24
_exptl_crystal_size_mid 0.093
_exptl_crystal_size_min 0.08
_refine_diff_density_max 0.19
_refine_diff_density_min -0.16
_refine_ls_extinction_coef 9000(7000)
_refine_ls_extinction_method 'B-C type 1 Gaussian isotropic (Becker & Coppens, 1974)'
_refine_ls_goodness_of_fit_gt 1.20
_refine_ls_goodness_of_fit_ref 1.14
_refine_ls_hydrogen_treatment mixed
_refine_ls_number_constraints 64
_refine_ls_number_parameters 218
_refine_ls_number_reflns 3314
_refine_ls_number_restraints 2
_refine_ls_R_factor_all 0.0586
_refine_ls_R_factor_gt 0.0415
_refine_ls_shift/su_max 0.0022
_refine_ls_shift/su_mean 0.0001
_refine_ls_structure_factor_coef Fsqd
_refine_ls_weighting_details w=1/(\s^2^(I)+0.0063999998I^2^)
_refine_ls_weighting_scheme sigma
_refine_ls_wR_factor_gt 0.1213
_refine_ls_wR_factor_ref 0.1316
_reflns_number_gt 2606
_reflns_number_total 3314
_reflns_threshold_expression I>2\s(I)
_cod_data_source_file ao0c01769_si_003.cif
_cod_data_source_block (2)
_cod_depositor_comments
;
The following automatic conversions were performed:

data item '_diffrn_radiation_probe' value 'X-ray' was changed to
'x-ray' in accordance with the
/home/data/users/saulius/crontab/automatic-downloads/rss-feeds/ACS/lib/dictionaries/cif_core.dic
dictionary named 'cif_core.dic' version 2.4.2 last updated on
2011-04-26.

data item '_exptl_absorpt_correction_type' value 'Gaussian' was
changed to 'gaussian' in accordance with the
/home/data/users/saulius/crontab/automatic-downloads/rss-feeds/ACS/lib/dictionaries/cif_core.dic
dictionary named 'cif_core.dic' version 2.4.2 last updated on
2011-04-26.

Automatic conversion script
Id: cif_fix_values 7556 2019-12-06 15:28:31Z antanas 

 Adding full bibliography for 4518166--4518169.cif.
;
_cod_original_formula_sum 'C14 H16 N2 O6 S1'
_cod_database_code 4518169

loop_
_space_group_symop_id
_space_group_symop_operation_xyz
1 x,y,z
2 -x,y+1/2,-z+1/2
3 -x,-y,-z
4 x,-y+1/2,z+1/2

loop_
_atom_site_label
_atom_site_type_symbol
_atom_site_fract_x
_atom_site_fract_y
_atom_site_fract_z
_atom_site_adp_type
_atom_site_U_iso_or_equiv
_atom_site_site_symmetry_multiplicity
_atom_site_occupancy
_atom_site_calc_flag
_atom_site_refinement_flags
_atom_site_disorder_assembly
_atom_site_disorder_group
S1 S 0.77725(4) 0.14992(7) 0.04353(3) Uani 0.04368(19) 4 1 d . . .
C1 C 0.83628(13) 0.1443(3) 0.15942(11) Uani 0.0389(6) 4 1 d . . .
C2 C 0.84778(12) 0.3569(2) 0.18695(10) Uani 0.0304(5) 4 1 d . . .
N1 N 0.86730(9) 0.46034(19) 0.11386(7) Uani 0.0268(4) 4 1 d . . .
C3 C 0.91386(11) 0.6380(2) 0.12524(9) Uani 0.0276(5) 4 1 d . . .
O1 O 0.94195(9) 0.71154(19) 0.19892(7) Uani 0.0398(4) 4 1 d . . .
C4 C 0.92656(11) 0.7220(2) 0.04825(10) Uani 0.0299(5) 4 1 d . . .
C5 C 0.89299(11) 0.6324(2) -0.03014(9) Uani 0.0277(5) 4 1 d . . .
C6 C 0.84539(11) 0.4515(2) -0.03864(9) Uani 0.0312(5) 4 1 d . . .
C7 C 0.83348(11) 0.3700(2) 0.03480(10) Uani 0.0287(5) 4 1 d . . .
C8 C 0.91078(13) 0.7325(3) -0.10733(10) Uani 0.0356(6) 4 1 d . . .
O2 O 0.88135(13) 0.6348(2) -0.17862(8) Uani 0.0593(6) 4 1 d . . .
O3 O 0.9297(5) 0.9091(14) -0.1077(6) Uani 0.061(2) 4 0.5 d . . .
O3' O 0.9668(5) 0.8634(14) -0.0997(6) Uani 0.061(2) 4 0.5 d . . .
C9 C 0.76143(12) 0.4428(3) 0.20728(10) Uani 0.0364(6) 4 1 d . . .
O4 O 0.71838(11) 0.5817(2) 0.17097(10) Uani 0.0600(6) 4 1 d . . .
O5 O 0.74174(11) 0.3441(2) 0.26943(9) Uani 0.0570(6) 4 1 d . . .
N2 N 0.49455(13) 1.1110(3) 0.12383(13) Uani 0.0637(8) 4 1 d . . .
C10 C 0.41898(14) 1.0758(4) 0.14935(14) Uani 0.0529(8) 4 1 d . . .
O6 O 0.40777(12) 0.9234(3) 0.18743(12) Uani 0.0741(7) 4 1 d . . .
C11 C 0.35224(18) 1.2414(4) 0.12599(17) Uani 0.0729(10) 4 1 d . . .
C12 C 0.3997(3) 1.3861(5) 0.0814(2) Uani 0.1176(19) 4 1 d . . .
C13 C 0.4951(2) 1.3032(5) 0.0859(2) Uani 0.0892(12) 4 1 d . . .
C14 C 0.57468(18) 0.9788(5) 0.14022(19) Uani 0.0927(14) 4 1 d . . .
H1c1 H 0.796754 0.079221 0.188949 Uiso 0.0467 4 1 d . . .
H2c1 H 0.897311 0.085113 0.169272 Uiso 0.0467 4 1 d . . .
H1c2 H 0.897432 0.370074 0.24011 Uiso 0.0365 4 1 d . . .
H1c4 H 0.959466 0.844267 0.051682 Uiso 0.0359 4 1 d . . .
H1c6 H 0.822318 0.388244 -0.093961 Uiso 0.0375 4 1 d . . .
H1c11 H 0.344087 1.299264 0.17782 Uiso 0.0875 4 1 d . . .
H2c11 H 0.294466 1.197339 0.086046 Uiso 0.0875 4 1 d . . .
H1c12 H 0.363489 1.399192 0.021765 Uiso 0.1411 4 1 d . . .
H2c12 H 0.407138 1.508866 0.111666 Uiso 0.1411 4 1 d . . .
H1c13 H 0.501214 1.289798 0.028285 Uiso 0.1071 4 1 d . . .
H2c13 H 0.543058 1.382238 0.123818 Uiso 0.1071 4 1 d . . .
H1c14 H 0.623062 1.022787 0.1902 Uiso 0.1112 4 1 d . . .
H2c14 H 0.555065 0.849277 0.150561 Uiso 0.1112 4 1 d . . .
H3c14 H 0.598847 0.977034 0.090741 Uiso 0.1112 4 1 d . . .
H1o2 H 0.8967(16) 0.710(3) -0.2230(11) Uiso 0.0712 4 1 d . . .
H1o5 H 0.6840(9) 0.388(3) 0.2791(15) Uiso 0.0685 4 1 d . . .

loop_
_atom_site_aniso_label
_atom_site_aniso_type_symbol
_atom_site_aniso_U_11
_atom_site_aniso_U_22
_atom_site_aniso_U_33
_atom_site_aniso_U_12
_atom_site_aniso_U_13
_atom_site_aniso_U_23
S1 S 0.0599(3) 0.0339(3) 0.0381(3) -0.0125(2) 0.0151(2) 0.00074(19)
C1 C 0.0478(11) 0.0367(10) 0.0366(9) 0.0065(8) 0.0190(8) 0.0120(7)
C2 C 0.0339(9) 0.0360(9) 0.0229(7) 0.0051(7) 0.0106(6) 0.0088(6)
N1 N 0.0322(7) 0.0310(7) 0.0184(6) 0.0031(6) 0.0091(5) 0.0027(5)
C3 C 0.0316(8) 0.0308(8) 0.0214(7) 0.0022(6) 0.0092(6) -0.0028(6)
O1 O 0.0525(7) 0.0469(7) 0.0216(5) -0.0064(6) 0.0132(5) -0.0103(5)
C4 C 0.0381(9) 0.0289(8) 0.0255(7) -0.0028(7) 0.0133(6) -0.0028(6)
C5 C 0.0326(8) 0.0312(8) 0.0209(7) 0.0015(6) 0.0100(6) 0.0004(6)
C6 C 0.0395(9) 0.0339(9) 0.0201(7) -0.0031(7) 0.0083(6) -0.0023(7)
C7 C 0.0338(8) 0.0273(8) 0.0249(7) 0.0007(6) 0.0082(6) -0.0009(6)
C8 C 0.0488(10) 0.0363(10) 0.0241(8) -0.0079(8) 0.0143(7) -0.0023(7)
O2 O 0.1072(13) 0.0527(9) 0.0219(6) -0.0304(8) 0.0245(7) -0.0052(6)
O3 O 0.099(5) 0.055(4) 0.0325(16) -0.036(3) 0.025(3) -0.004(2)
O3' O 0.099(5) 0.055(4) 0.0325(16) -0.036(3) 0.025(3) -0.004(2)
C9 C 0.0380(9) 0.0427(10) 0.0314(8) 0.0036(8) 0.0143(7) 0.0017(8)
O4 O 0.0588(9) 0.0616(9) 0.0686(10) 0.0288(8) 0.0326(8) 0.0233(8)
O5 O 0.0628(9) 0.0682(10) 0.0560(8) 0.0191(7) 0.0426(7) 0.0209(7)
N2 N 0.0454(10) 0.0810(14) 0.0680(12) -0.0034(9) 0.0215(9) 0.0200(11)
C10 C 0.0457(11) 0.0655(14) 0.0504(11) -0.0029(10) 0.0183(9) -0.0005(11)
O6 O 0.0662(11) 0.0803(12) 0.0949(13) 0.0051(9) 0.0540(10) 0.0197(10)
C11 C 0.0609(15) 0.0771(18) 0.0775(16) 0.0066(13) 0.0141(12) -0.0080(14)
C12 C 0.095(2) 0.103(3) 0.155(4) 0.021(2) 0.035(2) 0.055(3)
C13 C 0.0761(18) 0.094(2) 0.093(2) -0.0225(16) 0.0165(16) 0.0318(18)
C14 C 0.0567(16) 0.113(2) 0.122(3) 0.0101(16) 0.0476(16) 0.027(2)

loop_
_atom_type_symbol
_atom_type_scat_dispersion_real
_atom_type_scat_dispersion_imag
_atom_type_scat_source
C 0.0033 0.0016 'International Tables Vol C tables 4.2.6.8 and 6.1.1.1'
H 0.0000 0.0000 'International Tables Vol C tables 4.2.6.8 and 6.1.1.1'
N 0.0061 0.0033 'International Tables Vol C tables 4.2.6.8 and 6.1.1.1'
O 0.0106 0.0060 'International Tables Vol C tables 4.2.6.8 and 6.1.1.1'
S 0.1246 0.1234 'International Tables Vol C tables 4.2.6.8 and 6.1.1.1'

loop_
_exptl_crystal_face_index_h
_exptl_crystal_face_index_k
_exptl_crystal_face_index_l
_exptl_crystal_face_perp_dist
-6 -5 8 0.055
-5 -2 9 0.08
6 9 -4 0.127
5 2 -9 0.097
-3 2 9 0.131
6 -2 -3 0.078
9 -1 3 0.046
-8 -7 -2 0.064
-4 1 7 0.107
-4 -2 1 0.053
-7 -1 2 0.041
-6 -5 -9 0.078
-6 1 2 0.057
-7 0 -2 0.041
-3 1 0 0.044
-9 1 -9 0.047
-7 2 -1 0.033
-6 5 -7 0.051
-6 7 8 0.118
2 -3 -8 0.09
9 1 -1 0.074

loop_
_geom_angle_atom_site_label_1
_geom_angle_atom_site_label_2
_geom_angle_atom_site_label_3
_geom_angle_site_symmetry_1
_geom_angle_site_symmetry_2
_geom_angle_site_symmetry_3
_geom_angle
_geom_angle_publ_flag
C1 C2 N1 . . . 105.01(13) ?
C1 C2 C9 . . . 113.65(15) ?
N1 C2 C9 . . . 110.68(13) ?
C2 N1 C3 . . . 121.36(12) ?
C2 N1 C7 . . . 114.96(13) ?
C3 N1 C7 . . . 123.66(13) ?
N1 C3 O1 . . . 119.98(15) ?
N1 C3 C4 . . . 114.98(13) ?
O1 C3 C4 . . . 125.04(15) ?
C3 C4 C5 . . . 121.35(15) ?
C4 C5 C6 . . . 121.64(15) ?
C4 C5 C8 . . . 117.15(14) ?
C6 C5 C8 . . . 121.19(13) ?
C5 C6 C7 . . . 117.26(13) ?
S1 C7 N1 . . . 111.71(12) ?
S1 C7 C6 . . . 127.18(12) ?
N1 C7 C6 . . . 121.11(14) ?
C5 C8 O2 . . . 113.83(15) ?
C5 C8 O3 . . . 122.7(5) ?
C5 C8 O3' . . . 122.1(5) ?
O2 C8 O3 . . . 121.2(5) ?
O2 C8 O3' . . . 121.6(5) ?
O3 C8 O3' . . . 29.0(5) ?
C8 O3 O3' . . . 72.1(13) ?
C8 O3' O3 . . . 78.9(12) ?
C2 C9 O4 . . . 124.26(18) ?
C2 C9 O5 . . . 110.35(15) ?
O4 C9 O5 . . . 125.40(19) ?
C10 N2 C13 . . . 113.8(2) ?
C10 N2 C14 . . . 123.4(2) ?
C13 N2 C14 . . . 122.6(2) ?
N2 C10 O6 . . . 123.4(2) ?
N2 C10 C11 . . . 110.2(2) ?
O6 C10 C11 . . . 126.4(2) ?
C10 C11 C12 . . . 104.8(2) ?
C11 C12 C13 . . . 106.7(3) ?
N2 C13 C12 . . . 104.2(3) ?

loop_
_geom_bond_atom_site_label_1
_geom_bond_atom_site_label_2
_geom_bond_site_symmetry_1
_geom_bond_site_symmetry_2
_geom_bond_distance
_geom_bond_publ_flag
S1 C7 . . 1.7423(17) ?
C1 C2 . . 1.513(2) ?
C1 H1c1 . . 0.96 ?
C1 H2c1 . . 0.96 ?
C2 N1 . . 1.468(2) ?
C2 C9 . . 1.522(3) ?
C2 H1c2 . . 0.96 ?
N1 C3 . . 1.381(2) ?
N1 C7 . . 1.3732(18) ?
C3 O1 . . 1.2444(18) ?
C3 C4 . . 1.424(2) ?
C4 C5 . . 1.362(2) ?
C4 H1c4 . . 0.96 ?
C5 C6 . . 1.410(2) ?
C5 C8 . . 1.504(2) ?
C6 C7 . . 1.361(2) ?
C6 H1c6 . . 0.96 ?
C8 O2 . . 1.291(2) ?
C8 O3 . . 1.238(10) ?
C8 O3' . . 1.201(9) ?
O2 H1o2 . . 0.96(2) ?
O3 O3' . . 0.611(12) ?
C9 O4 . . 1.198(2) ?
C9 O5 . . 1.305(2) ?
O5 H1o5 . . 0.956(18) ?
N2 C10 . . 1.317(3) ?
N2 C13 . . 1.448(4) ?
N2 C14 . . 1.453(4) ?
C10 O6 . . 1.242(3) ?
C10 C11 . . 1.478(3) ?
C11 C12 . . 1.506(5) ?
C11 H1c11 . . 0.96 ?
C11 H2c11 . . 0.96 ?
C12 C13 . . 1.502(5) ?
C12 H1c12 . . 0.96 ?
C12 H2c12 . . 0.96 ?
C13 H1c13 . . 0.96 ?
C13 H2c13 . . 0.96 ?
C14 H1c14 . . 0.96 ?
C14 H2c14 . . 0.96 ?
C14 H3c14 . . 0.96 ?

loop_
_geom_hbond_atom_site_label_D
_geom_hbond_atom_site_label_H
_geom_hbond_atom_site_label_A
_geom_hbond_site_symmetry_D
_geom_hbond_site_symmetry_H
_geom_hbond_site_symmetry_A
_geom_hbond_distance_DH
_geom_hbond_distance_HA
_geom_hbond_distance_DA
_geom_hbond_angle_DHA
_geom_hbond_publ_flag
C1 H1c1 O5 . . . 0.96 2.49 2.888(3) 104.75 ?
C4 H1c4 O3 . . 3_775 0.96 2.34 3.259(9) 159.14 ?
C4 H1c4 O3' . . 3_775 0.96 2.30 3.232(9) 163.37 ?
C14 H2c14 O6 . . . 0.96 2.47 2.805(4) 100.55 ?
O2 H1o2 O1 . . 4_564 0.96(2) 1.67(2) 2.603(2) 164(2) ?
O5 H1o5 O6 . . 2_645 0.956(18) 1.614(19) 2.555(3) 167(2) ?

loop_
_restr_distance_atom_site_label_1
_restr_distance_site_symmetry_1
_restr_distance_atom_site_label_2
_restr_distance_site_symmetry_2
_restr_distance_target
_restr_distance_target_weight_param
O2 . H1o2 . 0.96 0.005
O5 . H1o5 . 0.96 0.005

loop_
_twin_individual_id
_twin_individual_mass_fraction_refined
_twin_individual_twin_matrix_11
_twin_individual_twin_matrix_12
_twin_individual_twin_matrix_13
_twin_individual_twin_matrix_21
_twin_individual_twin_matrix_22
_twin_individual_twin_matrix_23
_twin_individual_twin_matrix_31
_twin_individual_twin_matrix_32
_twin_individual_twin_matrix_33
? ? ? ? ? ? ? ? ? ? ?
